data_1519671
loop_
_publ_author_name
'Kratzer, Philipp'
'Ramming, Bastian'
'R\"omisch, Steven'
'Maas, Gerhard'

_publ_section_title
;
 The iodine--oxygen halogen bond: solid-state structures of
 3-iodopropiolamides
;
_journal_issue 24
_journal_name_full CrystEngComm
_journal_page_first 4486
_journal_paper_doi 10.1039/C5CE00365B
_journal_volume 17
_journal_year 2015
_chemical_formula_sum 'C7 H8 I N O'
_chemical_formula_weight 249.04
_chemical_melting_point 425
_chemical_name_systematic 3-Iodo-1-(pyrrolidin-1-yl)prop-2-yn-1-one
_space_group_crystal_system monoclinic
_space_group_IT_number 15
_space_group_name_Hall '-C 2yc'
_space_group_name_H-M_alt 'C 1 2/c 1'
_symmetry_space_group_name_Hall '-C 2yc'
_symmetry_space_group_name_H-M 'C 1 2/c 1'
_atom_sites_solution_hydrogens geom
_audit_creation_method SHELXL-2014/6
_audit_update_record
;
2015-01-20 deposited with the CCDC.
2015-05-15 downloaded from the CCDC.
;
_cell_angle_alpha 90
_cell_angle_beta 95.996(3)
_cell_angle_gamma 90
_cell_formula_units_Z 8
_cell_length_a 10.3440(3)
_cell_length_b 15.8341(5)
_cell_length_c 10.4832(4)
_cell_measurement_reflns_used 1615
_cell_measurement_temperature 179.95(10)
_cell_measurement_theta_max 25.6900
_cell_measurement_theta_min 3.9110
_cell_volume 1707.63(10)
_computing_structure_refinement 'SHELXL-2014/6 (Sheldrick, 2014)'
_diffrn_ambient_temperature 179.95(10)
_diffrn_detector_area_resol_mean 10.3385
_diffrn_measured_fraction_theta_full 0.998
_diffrn_measured_fraction_theta_max 0.983
_diffrn_measurement_device_type 'SuperNova, Dual, Cu at zero, Atlas'
_diffrn_measurement_method '\w scans'
_diffrn_radiation_monochromator mirror
_diffrn_radiation_source 'SuperNova (Mo) X-ray Source'
_diffrn_radiation_type 'Mo K\a'
_diffrn_radiation_wavelength 0.7107
_diffrn_reflns_av_R_equivalents 0.0350
_diffrn_reflns_av_unetI/netI 0.0534
_diffrn_reflns_laue_measured_fraction_full 0.998
_diffrn_reflns_laue_measured_fraction_max 0.983
_diffrn_reflns_limit_h_max 12
_diffrn_reflns_limit_h_min -13
_diffrn_reflns_limit_k_max 19
_diffrn_reflns_limit_k_min -20
_diffrn_reflns_limit_l_max 13
_diffrn_reflns_limit_l_min -13
_diffrn_reflns_number 4166
_diffrn_reflns_point_group_measured_fraction_full 0.998
_diffrn_reflns_point_group_measured_fraction_max 0.983
_diffrn_reflns_theta_full 25.242
_diffrn_reflns_theta_max 27.102
_diffrn_reflns_theta_min 2.930
_exptl_absorpt_coefficient_mu 3.686
_exptl_absorpt_correction_T_max 1.00000
_exptl_absorpt_correction_T_min 0.98118
_exptl_absorpt_correction_type multi-scan
_exptl_absorpt_process_details
;
CrysAlisPro, Agilent Technologies,
Version 1.171.36.28 (release 01-02-2013 CrysAlis171 .NET)
(compiled Feb  1 2013,16:14:44)
Empirical absorption correction using spherical harmonics,
 implemented in SCALE3 ABSPACK scaling algorithm.
;
_exptl_crystal_colour colourless
_exptl_crystal_density_diffrn 1.937
_exptl_crystal_description 'prismatic, cut from larger crystal'
_exptl_crystal_F_000 944
_exptl_crystal_recrystallization_method 'Re-crystallisation from solvent: CDCl3'
_exptl_crystal_size_max 0.18
_exptl_crystal_size_mid 0.15
_exptl_crystal_size_min 0.10
_refine_diff_density_max 0.600
_refine_diff_density_min -0.489
_refine_diff_density_rms 0.122
_refine_ls_extinction_method none
_refine_ls_goodness_of_fit_ref 1.030
_refine_ls_hydrogen_treatment constr
_refine_ls_matrix_type full
_refine_ls_number_parameters 110
_refine_ls_number_reflns 1855
_refine_ls_number_restraints 5
_refine_ls_restrained_S_all 1.079
_refine_ls_R_factor_all 0.0530
_refine_ls_R_factor_gt 0.0336
_refine_ls_shift/su_max 0.001
_refine_ls_shift/su_mean 0.000
_refine_ls_structure_factor_coef Fsqd
_refine_ls_weighting_details 'w=1/[\s^2^(Fo^2^)+(0.0203P)^2^] where P=(Fo^2^+2Fc^2^)/3'
_refine_ls_weighting_scheme calc
_refine_ls_wR_factor_gt 0.0571
_refine_ls_wR_factor_ref 0.0680
_reflns_Friedel_coverage 0.000
_reflns_number_gt 1416
_reflns_number_total 1855
_reflns_threshold_expression 'I > 2\s(I)'
_cod_data_source_file c5ce00365b2.cif
_cod_data_source_block pk248
_cod_depositor_comments 'Adding full bibliography for 1519670--1519675.cif.'
_cod_database_code 1519671
_shelx_space_group_comment
;
The symmetry employed for this shelxl refinement is uniquely defined
by the following loop, which should always be used as a source of
symmetry information in preference to the above space-group names.
They are only intended as comments.
;
_shelxl_version_number 2014/6

loop_
_space_group_symop_operation_xyz
'x, y, z'
'x, -y, z+1/2'
'x+1/2, y+1/2, z'
'x+1/2, -y+1/2, z+1/2'
'-x, -y, -z'
'-x, y, -z-1/2'
'-x+1/2, -y+1/2, -z'
'-x+1/2, y+1/2, -z-1/2'

loop_
_atom_site_label
_atom_site_type_symbol
_atom_site_fract_x
_atom_site_fract_y
_atom_site_fract_z
_atom_site_U_iso_or_equiv
_atom_site_adp_type
_atom_site_occupancy
_atom_site_site_symmetry_order
_atom_site_calc_flag
_atom_site_refinement_flags_posn
_atom_site_refinement_flags_adp
_atom_site_refinement_flags_occupancy
_atom_site_disorder_assembly
_atom_site_disorder_group
I I 0.21833(3) 1.02479(2) 0.25814(3) 0.03834(13) Uani 1 1 d . . . . .
O O 0.2136(3) 0.6898(2) 0.2884(3) 0.0406(8) Uani 1 1 d . . . . .
N N 0.0688(3) 0.7193(3) 0.4289(3) 0.0330(9) Uani 1 1 d . . . . .
C1 C 0.1515(4) 0.7420(3) 0.3453(4) 0.0293(10) Uani 1 1 d . . . . .
C2 C 0.1673(4) 0.8318(3) 0.3244(4) 0.0340(11) Uani 1 1 d . . . . .
C3 C 0.1825(4) 0.9038(3) 0.2994(4) 0.0374(11) Uani 1 1 d . . . . .
C4 C 0.0418(4) 0.6310(3) 0.4548(4) 0.0398(12) Uani 1 1 d D . . . .
H4A H 0.1199 0.6008 0.4938 0.048 Uiso 1 1 calc R U . A 1
H4B H 0.0045 0.6008 0.3768 0.048 Uiso 1 1 calc R U . A 1
C5A C -0.058(3) 0.644(3) 0.550(3) 0.056(11) Uani 0.435(14) 1 d D . P B 1
H5A1 H -0.0539 0.5976 0.6133 0.067 Uiso 0.435(14) 1 calc R U P B 1
H5A2 H -0.1471 0.6460 0.5048 0.067 Uiso 0.435(14) 1 calc R U P B 1
C6A C -0.0262(11) 0.7319(8) 0.6220(10) 0.040(4) Uani 0.435(14) 1 d D . P B 1
H6A1 H -0.1001 0.7543 0.6647 0.048 Uiso 0.435(14) 1 calc R U P B 1
H6A2 H 0.0533 0.7295 0.6833 0.048 Uiso 0.435(14) 1 calc R U P B 1
C5B C -0.048(3) 0.631(3) 0.562(2) 0.057(9) Uani 0.565(14) 1 d D . P B 2
H5B1 H -0.1078 0.5814 0.5553 0.069 Uiso 0.565(14) 1 calc R U P B 2
H5B2 H 0.0013 0.6313 0.6482 0.069 Uiso 0.565(14) 1 calc R U P B 2
C6B C -0.1179(10) 0.7091(8) 0.5351(11) 0.062(4) Uani 0.565(14) 1 d D . P B 2
H6B1 H -0.1612 0.7276 0.6102 0.074 Uiso 0.565(14) 1 calc R U P B 2
H6B2 H -0.1845 0.7024 0.4607 0.074 Uiso 0.565(14) 1 calc R U P B 2
C7 C -0.0065(4) 0.7774(4) 0.5029(4) 0.0453(14) Uani 1 1 d D . . . .
H7A H 0.0421 0.8305 0.5224 0.054 Uiso 1 1 calc R U . B 1
H7B H -0.0911 0.7911 0.4542 0.054 Uiso 1 1 calc R U . B 1

loop_
_atom_site_aniso_label
_atom_site_aniso_U_11
_atom_site_aniso_U_22
_atom_site_aniso_U_33
_atom_site_aniso_U_23
_atom_site_aniso_U_13
_atom_site_aniso_U_12
I 0.0403(2) 0.0290(2) 0.0462(2) 0.00125(16) 0.00687(14) 0.00052(14)
O 0.050(2) 0.0287(19) 0.047(2) -0.0044(16) 0.0245(15) -0.0043(16)
N 0.0314(19) 0.041(3) 0.027(2) -0.0022(18) 0.0068(15) -0.0035(18)
C1 0.025(2) 0.033(3) 0.029(3) -0.003(2) 0.0017(18) -0.006(2)
C2 0.033(2) 0.038(3) 0.031(3) -0.006(2) 0.0045(18) -0.001(2)
C3 0.037(3) 0.036(3) 0.038(3) -0.003(2) 0.001(2) -0.001(2)
C4 0.045(3) 0.045(3) 0.029(3) 0.002(2) 0.002(2) -0.012(3)
C5A 0.051(15) 0.08(3) 0.033(13) 0.028(13) 0.004(10) -0.037(14)
C6A 0.046(7) 0.045(8) 0.030(7) 0.003(6) 0.011(5) 0.002(6)
C5B 0.086(17) 0.060(13) 0.030(11) -0.017(13) 0.028(10) -0.034(10)
C6B 0.058(7) 0.086(10) 0.045(7) 0.007(6) 0.023(6) 0.011(7)
C7 0.035(3) 0.060(4) 0.044(3) -0.006(3) 0.015(2) 0.005(3)

loop_
_atom_type_symbol
_atom_type_description
_atom_type_scat_dispersion_real
_atom_type_scat_dispersion_imag
_atom_type_scat_source
C C 0.0033 0.0016 'International Tables Vol C Tables 4.2.6.8 and 6.1.1.4'
H H 0.0000 0.0000 'International Tables Vol C Tables 4.2.6.8 and 6.1.1.4'
N N 0.0061 0.0033 'International Tables Vol C Tables 4.2.6.8 and 6.1.1.4'
O O 0.0106 0.0060 'International Tables Vol C Tables 4.2.6.8 and 6.1.1.4'
I I -0.4742 1.8119 'International Tables Vol C Tables 4.2.6.8 and 6.1.1.4'

loop_
_geom_angle_atom_site_label_1
_geom_angle_atom_site_label_2
_geom_angle_atom_site_label_3
_geom_angle
C1 N C4 121.9(4)
C1 N C7 125.9(4)
C4 N C7 112.2(3)
O C1 N 122.5(4)
O C1 C2 120.6(4)
N C1 C2 116.9(4)
C3 C2 C1 175.6(5)
C2 C3 I 177.0(4)
N C4 C5A 98(2)
N C4 C5B 106.5(15)
C4 C5A C6A 108(2)
C7 C6A C5A 93.8(16)
C6B C5B C4 100(2)
C5B C6B C7 105.1(12)
C6A C7 N 105.6(6)
N C7 C6B 96.8(5)

loop_
_geom_bond_atom_site_label_1
_geom_bond_atom_site_label_2
_geom_bond_distance
I C3 2.007(5)
O C1 1.237(5)
N C1 1.337(5)
N C4 1.457(6)
N C7 1.476(6)
C1 C2 1.451(7)
C2 C3 1.184(7)
C4 C5A 1.530(17)
C4 C5B 1.535(14)
C5A C6A 1.59(5)
C6A C7 1.474(10)
C5B C6B 1.45(4)
C6B C7 1.641(11)

loop_
_geom_torsion_atom_site_label_1
_geom_torsion_atom_site_label_2
_geom_torsion_atom_site_label_3
_geom_torsion_atom_site_label_4
_geom_torsion
C4 N C1 O -2.7(7)
C7 N C1 O 178.5(4)
C4 N C1 C2 178.0(4)
C7 N C1 C2 -0.8(6)
C1 N C4 C5A -178.3(16)
C7 N C4 C5A 0.6(16)
C1 N C4 C5B 175.8(13)
C7 N C4 C5B -5.3(14)
N C4 C5A C6A -29(3)
C4 C5A C6A C7 45(3)
N C4 C5B C6B 30.9(18)
C4 C5B C6B C7 -43.1(17)
C5A C6A C7 N -42.4(14)
C1 N C7 C6A -151.3(6)
C4 N C7 C6A 29.8(7)
C1 N C7 C6B 159.6(6)
C4 N C7 C6B -19.3(6)
C5B C6B C7 N 39.5(12)
